data_4068521
loop_
_publ_author_name
'Dietrich, H. Martin'
'Ziller, Joseph W.'
'Anwander, Reiner'
'Evans, William J.'

_publ_section_title
;
 Reactivity of (C5Me5)2UMe2and (C5Me5)2UMeCl toward Group 13 Alkyls
;
_journal_issue 4
_journal_name_full Organometallics
_journal_page_first 1173
_journal_paper_doi 10.1021/om800914w
_journal_volume 28
_journal_year 2009
_chemical_formula_sum 'C52 H90 Al2 Cl2 U2'
_chemical_formula_weight 1316.16
_chemical_name_systematic
; 
 ? 
;
_space_group_IT_number 14
_symmetry_cell_setting monoclinic
_symmetry_space_group_name_Hall '-P 2ybc'
_symmetry_space_group_name_H-M 'P 1 21/c 1'
_atom_sites_solution_hydrogens geom
_atom_sites_solution_primary direct
_atom_sites_solution_secondary difmap
_audit_creation_method SHELXTL
_cell_angle_alpha 90.00
_cell_angle_beta 106.028(5)
_cell_angle_gamma 90.00
_cell_formula_units_Z 2
_cell_length_a 12.730(4)
_cell_length_b 11.835(3)
_cell_length_c 18.919(5)
_cell_measurement_temperature 163(2)
_cell_volume 2739.5(13)
_computing_cell_refinement 'Bruker SMART/SAINT'
_computing_data_collection 'Bruker SMART'
_computing_data_reduction 'Bruker SAINT'
_computing_molecular_graphics 'Bruker SHELXTL'
_computing_publication_material 'Bruker SHELXTL'
_computing_structure_refinement 'Bruker SHELXTL'
_computing_structure_solution 'Bruker SHELXTL'
_diffrn_ambient_temperature 163(2)
_diffrn_measured_fraction_theta_full 1.000
_diffrn_measured_fraction_theta_max 1.000
_diffrn_measurement_device_type 'Bruker SMART1K CCD'
_diffrn_measurement_method 'phi and omega'
_diffrn_radiation_monochromator graphite
_diffrn_radiation_source 'normal-focus sealed tube'
_diffrn_radiation_type MoK\a
_diffrn_radiation_wavelength 0.71073
_diffrn_reflns_av_R_equivalents 0.0819
_diffrn_reflns_av_sigmaI/netI 0.0656
_diffrn_reflns_limit_h_max 14
_diffrn_reflns_limit_h_min -13
_diffrn_reflns_limit_k_max 13
_diffrn_reflns_limit_k_min -13
_diffrn_reflns_limit_l_max 22
_diffrn_reflns_limit_l_min -22
_diffrn_reflns_number 22078
_diffrn_reflns_theta_full 24.71
_diffrn_reflns_theta_max 24.71
_diffrn_reflns_theta_min 1.66
_diffrn_standards_decay_% '< 1.0'
_exptl_absorpt_coefficient_mu 6.064
_exptl_absorpt_correction_T_max 0.7514
_exptl_absorpt_correction_T_min 0.3920
_exptl_absorpt_correction_type multi-scan
_exptl_absorpt_process_details 'Bruker SADABS'
_exptl_crystal_colour black
_exptl_crystal_density_diffrn 1.596
_exptl_crystal_density_meas ?
_exptl_crystal_density_method 'not measured'
_exptl_crystal_description plate
_exptl_crystal_F_000 1292
_exptl_crystal_size_max 0.19
_exptl_crystal_size_mid 0.15
_exptl_crystal_size_min 0.05
_refine_diff_density_max 2.310
_refine_diff_density_min -3.834
_refine_diff_density_rms 0.288
_refine_ls_extinction_method none
_refine_ls_goodness_of_fit_ref 1.192
_refine_ls_hydrogen_treatment constr
_refine_ls_matrix_type full
_refine_ls_number_parameters 82
_refine_ls_number_reflns 4661
_refine_ls_number_restraints 0
_refine_ls_restrained_S_all 1.192
_refine_ls_R_factor_all 0.1059
_refine_ls_R_factor_gt 0.0877
_refine_ls_shift/su_max 0.013
_refine_ls_shift/su_mean 0.001
_refine_ls_structure_factor_coef Fsqd
_refine_ls_weighting_details 'calc w=1/[\s^2^(Fo^2^)+(0.0128P)^2^+158.5257P] where P=(Fo^2^+2Fc^2^)/3'
_refine_ls_weighting_scheme calc
_refine_ls_wR_factor_gt 0.1926
_refine_ls_wR_factor_ref 0.2003
_reflns_number_gt 3756
_reflns_number_total 4661
_reflns_threshold_expression >2sigma(I)
_cod_data_source_file om800914w_si_004.cif
_cod_data_source_block hmd3
_cod_depositor_comments
;
The following automatic conversions were performed:

'_symmetry_cell_setting' value 'Monoclinic' changed to 'monoclinic'
according to /home/saulius/struct/CIF-dictionaries/cif_core.dic
dictionary named 'cif_core.dic' version 2.4.2 from 2011-04-26.

Automatic conversion script
Id: cif_fix_values 1715 2011-07-08 13:25:40Z adriana 

The following automatic conversions were performed:

'_exptl_crystal_density_meas' value 'n/a' was changed to '?' - the
value is perceived as not measured.

Automatic conversion script
Id: cif_fix_values 3008 2015-01-20 13:52:24Z robertas 
;
_cod_original_cell_volume 2739.5(14)
_cod_original_sg_symbol_H-M P2(1)/c
_cod_database_code 4068521

loop_
_symmetry_equiv_pos_as_xyz
'x, y, z'
'-x, y+1/2, -z+1/2'
'-x, -y, -z'
'x, -y-1/2, z-1/2'

loop_
_atom_site_label
_atom_site_type_symbol
_atom_site_fract_x
_atom_site_fract_y
_atom_site_fract_z
_atom_site_U_iso_or_equiv
_atom_site_adp_type
_atom_site_occupancy
_atom_site_symmetry_multiplicity
_atom_site_calc_flag
_atom_site_refinement_flags
U1 U 0.23998(5) 0.84698(6) 0.10308(3) 0.0228(2) Uani 1 1 d .
Al1 Al -0.1087(5) 0.7465(5) -0.0579(4) 0.0394(15) Uani 1 1 d .
Cl1 Cl 0.1458(4) 1.0639(4) 0.0742(3) 0.0431(13) Uani 1 1 d .
C1 C 0.3889(8) 0.9386(10) 0.0438(5) 0.0669(17) Uani 1 1 d G
C2 C 0.3077(8) 0.9077(10) -0.0169(5) 0.0669(17) Uani 1 1 d G
C3 C 0.3049(8) 0.7899(10) -0.0213(5) 0.0669(17) Uani 1 1 d G
C4 C 0.3889(8) 0.7454(10) 0.0392(5) 0.0669(17) Uani 1 1 d G
C5 C 0.4419(8) 0.8365(10) 0.0795(5) 0.0669(17) Uani 1 1 d G
C6 C 0.4270(13) 1.0527(13) 0.0697(8) 0.0669(17) Uani 1 1 d G
H6A H 0.3952 1.1079 0.0311 0.100 Uiso 1 1 calc R
H6B H 0.5069 1.0556 0.0813 0.100 Uiso 1 1 calc R
H6C H 0.4043 1.0705 0.1139 0.100 Uiso 1 1 calc R
C7 C 0.2332(12) 0.9820(14) -0.0763(7) 0.0669(17) Uani 1 1 d G
H7A H 0.1636 0.9938 -0.0648 0.100 Uiso 1 1 calc R
H7B H 0.2198 0.9445 -0.1242 0.100 Uiso 1 1 calc R
H7C H 0.2686 1.0551 -0.0780 0.100 Uiso 1 1 calc R
C8 C 0.2388(12) 0.7169(13) -0.0838(7) 0.0669(17) Uani 1 1 d G
H8A H 0.1628 0.7428 -0.0984 0.100 Uiso 1 1 calc R
H8B H 0.2417 0.6380 -0.0676 0.100 Uiso 1 1 calc R
H8C H 0.2694 0.7229 -0.1259 0.100 Uiso 1 1 calc R
C9 C 0.4216(13) 0.6262(13) 0.0518(7) 0.0669(17) Uani 1 1 d G
H9A H 0.4875 0.6128 0.0359 0.100 Uiso 1 1 calc R
H9B H 0.3624 0.5776 0.0237 0.100 Uiso 1 1 calc R
H9C H 0.4366 0.6089 0.1043 0.100 Uiso 1 1 calc R
C10 C 0.5490(12) 0.8289(14) 0.1390(7) 0.0669(17) Uani 1 1 d G
H10A H 0.5499 0.7599 0.1679 0.100 Uiso 1 1 calc R
H10B H 0.5569 0.8949 0.1714 0.100 Uiso 1 1 calc R
H10C H 0.6097 0.8270 0.1165 0.100 Uiso 1 1 calc R
C11 C 0.2718(8) 0.9218(10) 0.2455(5) 0.0669(17) Uani 1 1 d G
C12 C 0.1676(8) 0.8794(10) 0.2264(5) 0.0669(17) Uani 1 1 d G
C13 C 0.1740(9) 0.7568(10) 0.2188(5) 0.0669(17) Uani 1 1 d G
C14 C 0.2858(8) 0.7336(10) 0.2320(5) 0.0669(17) Uani 1 1 d G
C15 C 0.3448(8) 0.8280(10) 0.2494(5) 0.0669(17) Uani 1 1 d G
C16 C 0.3026(12) 1.0433(13) 0.2653(8) 0.0669(17) Uani 1 1 d G
H16A H 0.2420 1.0928 0.2402 0.100 Uiso 1 1 calc R
H16B H 0.3678 1.0628 0.2499 0.100 Uiso 1 1 calc R
H16C H 0.3178 1.0532 0.3186 0.100 Uiso 1 1 calc R
C17 C 0.0653(12) 0.9385(13) 0.2220(8) 0.0669(17) Uani 1 1 d G
H17A H 0.0335 0.9094 0.2600 0.100 Uiso 1 1 calc R
H17B H 0.0141 0.9261 0.1734 0.100 Uiso 1 1 calc R
H17C H 0.0797 1.0196 0.2297 0.100 Uiso 1 1 calc R
C18 C 0.0786(12) 0.6810(13) 0.2081(8) 0.0669(17) Uani 1 1 d G
H18A H 0.0839 0.6201 0.1741 0.100 Uiso 1 1 calc R
H18B H 0.0113 0.7241 0.1876 0.100 Uiso 1 1 calc R
H18C H 0.0773 0.6485 0.2555 0.100 Uiso 1 1 calc R
C19 C 0.3282(13) 0.6022(13) 0.2387(8) 0.0669(17) Uani 1 1 d G
H19A H 0.3952 0.5969 0.2230 0.100 Uiso 1 1 calc R
H19B H 0.2716 0.5541 0.2072 0.100 Uiso 1 1 calc R
H19C H 0.3431 0.5772 0.2899 0.100 Uiso 1 1 calc R
C20 C 0.4706(12) 0.8448(14) 0.2865(8) 0.0669(17) Uani 1 1 d G
H20A H 0.4827 0.8619 0.3389 0.100 Uiso 1 1 calc R
H20B H 0.4976 0.9075 0.2626 0.100 Uiso 1 1 calc R
H20C H 0.5098 0.7755 0.2813 0.100 Uiso 1 1 calc R
C21 C 0.040(2) 0.762(2) 0.0160(15) 0.065(3) Uani 1 1 d .
H21A H 0.0866 0.8115 -0.0048 0.079 Uiso 1 1 calc R
H21B H 0.0313 0.7980 0.0611 0.079 Uiso 1 1 calc R
C22 C 0.099(2) 0.644(2) 0.0367(15) 0.065(3) Uani 1 1 d .
H22A H 0.1703 0.6563 0.0724 0.098 Uiso 1 1 calc R
H22B H 0.1095 0.6089 -0.0076 0.098 Uiso 1 1 calc R
H22C H 0.0541 0.5953 0.0583 0.098 Uiso 1 1 calc R
C23 C -0.225(2) 0.669(2) -0.0265(14) 0.065(3) Uani 1 1 d .
H23A H -0.2946 0.7075 -0.0503 0.079 Uiso 1 1 calc R
H23B H -0.2306 0.5911 -0.0463 0.079 Uiso 1 1 calc R
C24 C -0.215(2) 0.661(2) 0.0524(14) 0.065(3) Uani 1 1 d .
H24A H -0.2787 0.6205 0.0596 0.098 Uiso 1 1 calc R
H24B H -0.2128 0.7373 0.0732 0.098 Uiso 1 1 calc R
H24C H -0.1483 0.6203 0.0772 0.098 Uiso 1 1 calc R
C25 C -0.093(2) 0.689(2) -0.1510(14) 0.065(3) Uani 1 1 d .
H25A H -0.0380 0.7368 -0.1651 0.079 Uiso 1 1 calc R
H25B H -0.0619 0.6121 -0.1421 0.079 Uiso 1 1 calc R
C26 C -0.193(2) 0.683(2) -0.2167(14) 0.065(3) Uani 1 1 d .
H26A H -0.1722 0.6536 -0.2593 0.098 Uiso 1 1 calc R
H26B H -0.2241 0.7591 -0.2280 0.098 Uiso 1 1 calc R
H26C H -0.2475 0.6333 -0.2053 0.098 Uiso 1 1 calc R

loop_
_atom_site_aniso_label
_atom_site_aniso_U_11
_atom_site_aniso_U_22
_atom_site_aniso_U_33
_atom_site_aniso_U_23
_atom_site_aniso_U_13
_atom_site_aniso_U_12
U1 0.0234(3) 0.0320(4) 0.0146(3) 0.0048(3) 0.0082(2) 0.0059(3)
Al1 0.030(3) 0.032(3) 0.060(4) -0.007(3) 0.019(3) -0.001(3)
Cl1 0.045(3) 0.038(3) 0.051(3) 0.005(2) 0.021(3) 0.005(2)
C1 0.075(4) 0.097(5) 0.041(3) 0.009(3) 0.037(3) 0.009(4)
C2 0.075(4) 0.097(5) 0.041(3) 0.009(3) 0.037(3) 0.009(4)
C3 0.075(4) 0.097(5) 0.041(3) 0.009(3) 0.037(3) 0.009(4)
C4 0.075(4) 0.097(5) 0.041(3) 0.009(3) 0.037(3) 0.009(4)
C5 0.075(4) 0.097(5) 0.041(3) 0.009(3) 0.037(3) 0.009(4)
C6 0.075(4) 0.097(5) 0.041(3) 0.009(3) 0.037(3) 0.009(4)
C7 0.075(4) 0.097(5) 0.041(3) 0.009(3) 0.037(3) 0.009(4)
C8 0.075(4) 0.097(5) 0.041(3) 0.009(3) 0.037(3) 0.009(4)
C9 0.075(4) 0.097(5) 0.041(3) 0.009(3) 0.037(3) 0.009(4)
C10 0.075(4) 0.097(5) 0.041(3) 0.009(3) 0.037(3) 0.009(4)
C11 0.075(4) 0.097(5) 0.041(3) 0.009(3) 0.037(3) 0.009(4)
C12 0.075(4) 0.097(5) 0.041(3) 0.009(3) 0.037(3) 0.009(4)
C13 0.075(4) 0.097(5) 0.041(3) 0.009(3) 0.037(3) 0.009(4)
C14 0.075(4) 0.097(5) 0.041(3) 0.009(3) 0.037(3) 0.009(4)
C15 0.075(4) 0.097(5) 0.041(3) 0.009(3) 0.037(3) 0.009(4)
C16 0.075(4) 0.097(5) 0.041(3) 0.009(3) 0.037(3) 0.009(4)
C17 0.075(4) 0.097(5) 0.041(3) 0.009(3) 0.037(3) 0.009(4)
C18 0.075(4) 0.097(5) 0.041(3) 0.009(3) 0.037(3) 0.009(4)
C19 0.075(4) 0.097(5) 0.041(3) 0.009(3) 0.037(3) 0.009(4)
C20 0.075(4) 0.097(5) 0.041(3) 0.009(3) 0.037(3) 0.009(4)
C21 0.057(7) 0.072(8) 0.072(7) -0.019(6) 0.024(6) -0.002(6)
C22 0.057(7) 0.072(8) 0.072(7) -0.019(6) 0.024(6) -0.002(6)
C23 0.057(7) 0.072(8) 0.072(7) -0.019(6) 0.024(6) -0.002(6)
C24 0.057(7) 0.072(8) 0.072(7) -0.019(6) 0.024(6) -0.002(6)
C25 0.057(7) 0.072(8) 0.072(7) -0.019(6) 0.024(6) -0.002(6)
C26 0.057(7) 0.072(8) 0.072(7) -0.019(6) 0.024(6) -0.002(6)

loop_
_atom_type_symbol
_atom_type_description
_atom_type_scat_dispersion_real
_atom_type_scat_dispersion_imag
_atom_type_scat_source
C C 0.0033 0.0016 'International Tables Vol C Tables 4.2.6.8 and 6.1.1.4'
H H 0.0000 0.0000 'International Tables Vol C Tables 4.2.6.8 and 6.1.1.4'
Al Al 0.0645 0.0514 'International Tables Vol C Tables 4.2.6.8 and 6.1.1.4'
Cl Cl 0.1484 0.1585 'International Tables Vol C Tables 4.2.6.8 and 6.1.1.4'
U U -9.6767 9.6646 'International Tables Vol C Tables 4.2.6.8 and 6.1.1.4'

loop_
_geom_angle_atom_site_label_1
_geom_angle_atom_site_label_2
_geom_angle_atom_site_label_3
_geom_angle
_geom_angle_site_symmetry_1
_geom_angle_site_symmetry_3
Cnt1 U1 Cl1 102.2 . .
Cnt1 U1 C21 106.1 . .
Cnt2 U1 Cl1 101.2 . .
Cnt2 U1 C21 109.4 . .
Cnt1 U1 Cnt2 138.1 . .
C1 U1 C14 125.2(3) . .
C1 U1 C5 31.17(14) . .
C14 U1 C5 98.4(3) . .
C1 U1 C15 104.6(3) . .
C14 U1 C15 28.46(13) . .
C5 U1 C15 86.8(3) . .
C1 U1 C2 29.18(14) . .
C14 U1 C2 147.1(3) . .
C5 U1 C2 49.5(2) . .
C15 U1 C2 133.2(3) . .
C1 U1 C11 110.4(3) . .
C14 U1 C11 48.8(2) . .
C5 U1 C11 106.5(3) . .
C15 U1 C11 30.33(14) . .
C2 U1 C11 137.0(3) . .
C1 U1 C12 137.4(3) . .
C14 U1 C12 49.2(2) . .
C5 U1 C12 133.9(3) . .
C15 U1 C12 48.6(2) . .
C2 U1 C12 156.8(3) . .
C11 U1 C12 28.75(14) . .
C1 U1 C13 152.9(3) . .
C14 U1 C13 29.70(14) . .
C5 U1 C13 128.1(3) . .
C15 U1 C13 48.4(2) . .
C2 U1 C13 172.5(3) . .
C11 U1 C13 49.1(2) . .
C12 U1 C13 30.68(14) . .
C1 U1 C3 48.4(2) . .
C14 U1 C3 127.0(3) . .
C5 U1 C3 48.6(2) . .
C15 U1 C3 131.4(3) . .
C2 U1 C3 29.30(13) . .
C11 U1 C3 154.9(3) . .
C12 U1 C3 173.7(3) . .
C13 U1 C3 143.2(3) . .
C1 U1 C4 49.4(2) . .
C14 U1 C4 100.0(3) . .
C5 U1 C4 29.03(13) . .
C15 U1 C4 101.8(3) . .
C2 U1 C4 49.1(2) . .
C11 U1 C4 128.9(3) . .
C12 U1 C4 148.4(3) . .
C13 U1 C4 124.6(3) . .
C3 U1 C4 29.80(14) . .
C1 U1 C21 122.0(6) . .
C14 U1 C21 106.6(7) . .
C5 U1 C21 129.0(6) . .
C15 U1 C21 132.5(6) . .
C2 U1 C21 92.8(6) . .
C11 U1 C21 123.6(6) . .
C12 U1 C21 94.9(6) . .
C13 U1 C21 84.4(6) . .
C3 U1 C21 81.3(6) . .
C4 U1 C21 101.8(6) . .
C1 U1 Cl1 82.1(3) . .
C14 U1 Cl1 126.9(2) . .
C5 U1 Cl1 112.3(3) . .
C15 U1 Cl1 109.5(3) . .
C2 U1 Cl1 79.3(3) . .
C11 U1 Cl1 80.6(3) . .
C12 U1 Cl1 79.3(3) . .
C13 U1 Cl1 107.4(2) . .
C3 U1 Cl1 105.5(3) . .
C4 U1 Cl1 127.7(2) . .
C21 U1 Cl1 86.9(6) . .
C25 Al1 C23 112.6(11) . .
C25 Al1 C21 110.1(11) . .
C23 Al1 C21 118.1(12) . .
C25 Al1 Cl1 106.7(9) . 3_575
C23 Al1 Cl1 110.7(9) . 3_575
C21 Al1 Cl1 97.1(9) . 3_575
Al1 Cl1 U1 167.3(3) 3_575 .
C2 C1 C5 108.3 . .
C2 C1 C6 128.9 . .
C5 C1 C6 122.7 . .
C2 C1 U1 77.6(3) . .
C5 C1 U1 76.2(3) . .
C6 C1 U1 116.0(3) . .
C1 C2 C3 108.5 . .
C1 C2 C7 129.4 . .
C3 C2 C7 121.9 . .
C1 C2 U1 73.2(3) . .
C3 C2 U1 77.2(3) . .
C7 C2 U1 119.1(3) . .
C2 C3 C4 108.6 . .
C2 C3 C8 127.8 . .
C4 C3 C8 123.0 . .
C2 C3 U1 73.5(3) . .
C4 C3 U1 75.2(3) . .
C8 C3 U1 124.6(3) . .
C5 C4 C3 107.2 . .
C5 C4 C9 125.7 . .
C3 C4 C9 126.7 . .
C5 C4 U1 73.2(3) . .
C3 C4 U1 75.0(3) . .
C9 C4 U1 122.6(3) . .
C4 C5 C1 107.4 . .
C4 C5 C10 124.5 . .
C1 C5 C10 127.0 . .
C4 C5 U1 77.8(3) . .
C1 C5 U1 72.6(3) . .
C10 C5 U1 125.2(3) . .
C12 C11 C15 107.3 . .
C12 C11 C16 125.4 . .
C15 C11 C16 127.1 . .
C12 C11 U1 75.8(3) . .
C15 C11 U1 73.8(3) . .
C16 C11 U1 120.4(3) . .
C11 C12 C17 128.6 . .
C11 C12 C13 108.2 . .
C17 C12 C13 122.9 . .
C11 C12 U1 75.4(3) . .
C17 C12 U1 121.3(3) . .
C13 C12 U1 74.8(3) . .
C14 C13 C12 105.0 . .
C14 C13 C18 131.3 . .
C12 C13 C18 123.3 . .
C14 C13 U1 72.6(3) . .
C12 C13 U1 74.5(3) . .
C18 C13 U1 122.9(3) . .
C15 C14 C13 110.7 . .
C15 C14 C19 128.6 . .
C13 C14 C19 119.7 . .
C15 C14 U1 77.0(3) . .
C13 C14 U1 77.7(3) . .
C19 C14 U1 121.7(3) . .
C14 C15 C11 108.8 . .
C14 C15 C20 130.5 . .
C11 C15 C20 119.4 . .
C14 C15 U1 74.6(3) . .
C11 C15 U1 75.8(3) . .
C20 C15 U1 126.5(3) . .
C22 C21 Al1 112.6(18) . .
C22 C21 U1 83.0(14) . .
Al1 C21 U1 163.4(14) . .
C24 C23 Al1 118.7(19) . .
C26 C25 Al1 118.9(18) . .

loop_
_geom_bond_atom_site_label_1
_geom_bond_atom_site_label_2
_geom_bond_distance
_geom_bond_site_symmetry_2
U1 Cnt1 2.470 .
U1 Cnt2 2.471 .
U1 C1 2.683(10) .
U1 C14 2.702(9) .
U1 C5 2.730(9) .
U1 C15 2.731(9) .
U1 C2 2.737(8) .
U1 C11 2.757(9) .
U1 C12 2.762(9) .
U1 C13 2.766(9) .
U1 C3 2.783(8) .
U1 C4 2.787(9) .
U1 C21 2.81(3) .
U1 Cl1 2.822(5) .
U1 C22 3.049 .
Al1 C25 1.95(3) .
Al1 C23 1.97(3) .
Al1 C21 2.03(3) .
Al1 Cl1 2.296(8) 3_575
Cl1 Al1 2.296(8) 3_575
C1 C2 1.366(6) .
C1 C5 1.455(6) .
C1 C6 1.472(6) .
C2 C3 1.397(6) .
C2 C7 1.532(6) .
C3 C4 1.432(6) .
C3 C8 1.518(6) .
C4 C5 1.384(6) .
C4 C9 1.471(6) .
C5 C10 1.513(6) .
C11 C12 1.370(6) .
C11 C15 1.436(6) .
C11 C16 1.511(6) .
C12 C17 1.459(6) .
C12 C13 1.463(6) .
C13 C14 1.403(6) .
C13 C18 1.479(6) .
C14 C15 1.336(6) .
C14 C19 1.639(7) .
C15 C20 1.573(7) .
C21 C22 1.57(4) .
C23 C24 1.47(3) .
C25 C26 1.52(3) .
